data_7000737
loop_
_publ_author_name
'L\"u, Jian'
'Gao, Shui-Ying'
'Lin, Jing-Xiang'
'Shi, Lin-Xi'
'Cao, Rong'
'Batten, Stuart R.'

_publ_section_title
;
 Systematic investigation on the coordination chemistry of a sulfonated
 monoazo dye: Ligand-dominated d- and f-block derivatives
;
_journal_issue 11
_journal_name_full 'Dalton Transactions'
_journal_page_first 1944
_journal_page_last 1953
_journal_paper_doi 10.1039/b814774d
_journal_year 2009
_chemical_formula_sum 'C60 H54 Ho N13 O13 S3'
_chemical_formula_weight 1426.16
_chemical_name_systematic
;
?
;
_space_group_IT_number 15
_symmetry_cell_setting monoclinic
_symmetry_space_group_name_Hall '-C 2yc'
_symmetry_space_group_name_H-M 'C 1 2/c 1'
_atom_sites_solution_hydrogens geom
_atom_sites_solution_primary direct
_atom_sites_solution_secondary difmap
_audit_creation_method SHELXL-97
_cell_angle_alpha 90.00
_cell_angle_beta 117.052(4)
_cell_angle_gamma 90.00
_cell_formula_units_Z 8
_cell_length_a 39.773(13)
_cell_length_b 10.995(3)
_cell_length_c 30.390(10)
_cell_measurement_reflns_used 13404
_cell_measurement_temperature 173(2)
_cell_measurement_theta_max 27.45
_cell_measurement_theta_min 2.10
_cell_volume 11836(6)
_computing_cell_refinement 'CrystalClear (Rigaku Corp., 2000)'
_computing_data_collection 'CrystalClear (Rigaku Corp., 2000)'
_computing_data_reduction 'CrystalClear (Rigaku Corp., 2000)'
_computing_molecular_graphics 'SHELXL-97 (Sheldrick, 1997)'
_computing_publication_material 'SHELXL-97 (Sheldrick, 1997)'
_computing_structure_refinement 'SHELXL-97 (Sheldrick, 1997)'
_computing_structure_solution 'SHELXS-97 (Sheldrick, 1990)'
_diffrn_ambient_temperature 173(2)
_diffrn_measured_fraction_theta_full 0.990
_diffrn_measured_fraction_theta_max 0.990
_diffrn_measurement_device_type
;
Mercury70 (2x2 bin mode)
;
_diffrn_measurement_method dtprofit.ref
_diffrn_radiation_monochromator graphite
_diffrn_radiation_source 'fine-focus sealed tube'
_diffrn_radiation_type MoK\a
_diffrn_radiation_wavelength 0.71073
_diffrn_reflns_av_R_equivalents 0.0571
_diffrn_reflns_av_sigmaI/netI 0.0598
_diffrn_reflns_limit_h_max 47
_diffrn_reflns_limit_h_min -51
_diffrn_reflns_limit_k_max 14
_diffrn_reflns_limit_k_min -13
_diffrn_reflns_limit_l_max 39
_diffrn_reflns_limit_l_min -39
_diffrn_reflns_number 44624
_diffrn_reflns_theta_full 27.45
_diffrn_reflns_theta_max 27.45
_diffrn_reflns_theta_min 2.10
_diffrn_standards_decay_% 0
_diffrn_standards_interval_count 0
_diffrn_standards_interval_time .
_diffrn_standards_number 0
_exptl_absorpt_coefficient_mu 1.520
_exptl_absorpt_correction_type multi-scan
_exptl_crystal_colour brown
_exptl_crystal_density_diffrn 1.585
_exptl_crystal_density_method 'not measured'
_exptl_crystal_description trunk
_exptl_crystal_F_000 5680
_exptl_crystal_size_max 0.4
_exptl_crystal_size_mid 0.2
_exptl_crystal_size_min 0.2
_refine_diff_density_max 1.516
_refine_diff_density_min -2.546
_refine_diff_density_rms 0.340
_refine_ls_extinction_method SHELXL
_refine_ls_goodness_of_fit_ref 1.169
_refine_ls_hydrogen_treatment none
_refine_ls_matrix_type full
_refine_ls_number_parameters 806
_refine_ls_number_reflns 13404
_refine_ls_number_restraints 0
_refine_ls_restrained_S_all 1.169
_refine_ls_R_factor_all 0.0820
_refine_ls_R_factor_gt 0.0535
_refine_ls_shift/su_max 0.002
_refine_ls_shift/su_mean 0.000
_refine_ls_structure_factor_coef Fsqd
_refine_ls_weighting_details 'calc w=1/[\s^2^(Fo^2^)+(0.1227P)^2^+0.0000P] where P=(Fo^2^+2Fc^2^)/3'
_refine_ls_weighting_scheme calc
_refine_ls_wR_factor_gt 0.1541
_refine_ls_wR_factor_ref 0.2135
_reflns_number_gt 10718
_reflns_number_total 13404
_reflns_threshold_expression >2sigma(I)
_cod_data_source_file B814774d.txt
_cod_data_source_block Compd5c
_cod_original_cell_volume 11835(6)
_cod_original_sg_symbol_H-M C2/c
_cod_database_code 7000737

loop_
_symmetry_equiv_pos_as_xyz
'x, y, z'
'-x, y, -z+1/2'
'x+1/2, y+1/2, z'
'-x+1/2, y+1/2, -z+1/2'
'-x, -y, -z'
'x, -y, z-1/2'
'-x+1/2, -y+1/2, -z'
'x+1/2, -y+1/2, z-1/2'

loop_
_atom_site_label
_atom_site_type_symbol
_atom_site_fract_x
_atom_site_fract_y
_atom_site_fract_z
_atom_site_U_iso_or_equiv
_atom_site_adp_type
_atom_site_occupancy
_atom_site_symmetry_multiplicity
_atom_site_calc_flag
_atom_site_refinement_flags
_atom_site_disorder_assembly
_atom_site_disorder_group
Ho1 Ho 0.155825(6) 0.19322(2) 0.663951(9) 0.03406(12) Uani 1 1 d . . .
S1 S 0.19933(4) -0.08540(13) 0.73974(6) 0.0427(3) Uani 1 1 d . . .
S2 S 0.07864(4) 0.41856(15) 0.62410(6) 0.0470(3) Uani 1 1 d . . .
S3 S 0.10722(4) -0.05733(15) 0.57828(6) 0.0499(4) Uani 1 1 d . . .
O1W O 0.19000(11) 0.3808(4) 0.67925(17) 0.0486(10) Uani 1 1 d . . .
O1 O 0.18120(12) 0.0158(4) 0.70638(18) 0.0535(11) Uani 1 1 d . . .
O2 O 0.23536(12) -0.0500(5) 0.78001(18) 0.0556(11) Uani 1 1 d . . .
O3 O 0.20156(17) -0.1898(4) 0.7127(2) 0.0632(14) Uani 1 1 d . . .
O3W O 0.0203(2) 0.1591(11) 0.5163(3) 0.156(4) Uani 1 1 d . . .
O4 O 0.11383(12) 0.3486(4) 0.63786(17) 0.0491(10) Uani 1 1 d . . .
O4W O 0.16020(14) 0.6061(5) 0.6650(2) 0.0705(15) Uani 1 1 d . . .
O5 O 0.04596(14) 0.3530(6) 0.5890(2) 0.0739(15) Uani 1 1 d . . .
O6 O 0.08283(14) 0.5408(5) 0.6101(2) 0.0639(13) Uani 1 1 d . . .
O7 O 0.11813(13) 0.0556(4) 0.60766(18) 0.0569(11) Uani 1 1 d . . .
O8 O 0.06916(13) -0.0464(6) 0.5395(2) 0.0746(16) Uani 1 1 d . . .
O9 O 0.11403(18) -0.1628(5) 0.6089(3) 0.0742(16) Uani 1 1 d . . .
N1 N -0.0242(3) -0.2348(11) 0.9063(4) 0.106(3) Uani 1 1 d . . .
N2 N 0.0722(2) -0.2089(7) 0.8145(4) 0.089(2) Uani 1 1 d . . .
N3 N 0.1013(3) -0.1638(7) 0.8398(3) 0.083(2) Uani 1 1 d . . .
N4 N 0.0507(3) 0.3242(8) 1.0043(3) 0.088(2) Uani 1 1 d . . .
N5 N 0.05572(16) 0.3553(6) 0.8240(2) 0.0573(14) Uani 1 1 d . . .
N6 N 0.07226(16) 0.4455(6) 0.8162(2) 0.0594(14) Uani 1 1 d . . .
N7 N 0.3528(2) -0.0900(8) 0.4437(3) 0.089(2) Uani 1 1 d . . .
N8 N 0.24406(17) -0.0871(6) 0.5118(2) 0.0621(15) Uani 1 1 d . . .
N9 N 0.21012(17) -0.0668(6) 0.4834(2) 0.0603(14) Uani 1 1 d . . .
N10 N 0.17767(14) 0.2341(5) 0.75347(19) 0.0451(11) Uani 1 1 d . . .
N11 N 0.10831(13) 0.1370(5) 0.69579(19) 0.0441(11) Uani 1 1 d . . .
N12 N 0.21855(14) 0.1597(5) 0.6621(2) 0.0459(11) Uani 1 1 d . . .
N13 N 0.15541(16) 0.2425(5) 0.5830(2) 0.0512(12) Uani 1 1 d . . .
C1 C -0.0006(2) -0.2274(9) 0.8842(3) 0.070(2) Uani 1 1 d . . .
C2 C -0.0069(3) -0.2866(10) 0.8429(4) 0.085(3) Uani 1 1 d . . .
H2A H -0.0284 -0.3378 0.8281 0.102 Uiso 1 1 calc R . .
C3 C 0.0169(3) -0.2767(10) 0.8207(4) 0.086(3) Uani 1 1 d . . .
H3A H 0.0111 -0.3185 0.7907 0.103 Uiso 1 1 calc R . .
C4 C 0.0489(2) -0.2061(8) 0.8424(3) 0.071(2) Uani 1 1 d . . .
C5 C 0.0555(2) -0.1427(10) 0.8841(3) 0.081(3) Uani 1 1 d . . .
H5A H 0.0770 -0.0915 0.8989 0.097 Uiso 1 1 calc R . .
C6 C 0.0311(3) -0.1521(11) 0.9051(4) 0.090(3) Uani 1 1 d . . .
H6A H 0.0361 -0.1070 0.9341 0.108 Uiso 1 1 calc R . .
C7 C 0.1244(3) -0.1595(8) 0.8123(4) 0.070(2) Uani 1 1 d . . .
C8 C 0.1105(2) -0.1858(6) 0.7619(4) 0.074(3) Uani 1 1 d . . .
H8A H 0.0857 -0.2174 0.7437 0.089 Uiso 1 1 calc R . .
C9 C 0.1333(2) -0.1652(6) 0.7381(3) 0.0587(17) Uani 1 1 d . . .
H9A H 0.1245 -0.1819 0.7039 0.070 Uiso 1 1 calc R . .
C10 C 0.16967(16) -0.1191(5) 0.7672(2) 0.0459(13) Uani 1 1 d . . .
C11 C 0.1822(2) -0.0973(6) 0.8170(3) 0.0587(17) Uani 1 1 d . . .
H11A H 0.2071 -0.0677 0.8363 0.070 Uiso 1 1 calc R . .
C12 C 0.1592(2) -0.1176(8) 0.8392(3) 0.071(2) Uani 1 1 d . . .
H12A H 0.1681 -0.1018 0.8734 0.085 Uiso 1 1 calc R . .
C13 C 0.0505(2) 0.3337(8) 0.9598(3) 0.0641(19) Uani 1 1 d . . .
C14 C 0.0444(2) 0.2338(8) 0.9288(3) 0.0645(19) Uani 1 1 d . . .
H14A H 0.0388 0.1567 0.9380 0.077 Uiso 1 1 calc R . .
C15 C 0.0464(2) 0.2462(7) 0.8850(3) 0.0661(19) Uani 1 1 d . . .
H15A H 0.0418 0.1770 0.8644 0.079 Uiso 1 1 calc R . .
C16 C 0.05491(18) 0.3557(7) 0.8698(3) 0.0535(15) Uani 1 1 d . . .
C17 C 0.0595(2) 0.4571(8) 0.8991(3) 0.070(2) Uani 1 1 d . . .
H17A H 0.0643 0.5341 0.8890 0.084 Uiso 1 1 calc R . .
C18 C 0.0571(3) 0.4476(8) 0.9429(3) 0.077(2) Uani 1 1 d . . .
H18A H 0.0598 0.5185 0.9621 0.093 Uiso 1 1 calc R . .
C19 C 0.07129(18) 0.4403(6) 0.7683(3) 0.0504(14) Uani 1 1 d . . .
C20 C 0.04233(19) 0.3853(7) 0.7272(3) 0.0574(16) Uani 1 1 d . . .
H20A H 0.0213 0.3514 0.7297 0.069 Uiso 1 1 calc R . .
C21 C 0.04389(16) 0.3798(7) 0.6831(3) 0.0533(15) Uani 1 1 d . . .
H21A H 0.0241 0.3422 0.6551 0.064 Uiso 1 1 calc R . .
C22 C 0.07513(15) 0.4305(6) 0.6798(2) 0.0476(13) Uani 1 1 d . . .
C23 C 0.10274(18) 0.4889(7) 0.7199(3) 0.0574(16) Uani 1 1 d . . .
H23A H 0.1233 0.5256 0.7170 0.069 Uiso 1 1 calc R . .
C24 C 0.1011(2) 0.4953(8) 0.7643(3) 0.0649(19) Uani 1 1 d . . .
H24A H 0.1202 0.5367 0.7917 0.078 Uiso 1 1 calc R . .
C25 C 0.3250(2) -0.0840(7) 0.4591(3) 0.0666(19) Uani 1 1 d . . .
C26 C 0.2879(3) -0.0557(8) 0.4275(3) 0.073(2) Uani 1 1 d . . .
H26A H 0.2812 -0.0363 0.3941 0.088 Uiso 1 1 calc R . .
C27 C 0.2606(2) -0.0548(7) 0.4431(3) 0.0619(17) Uani 1 1 d . . .
H27A H 0.2353 -0.0356 0.4203 0.074 Uiso 1 1 calc R . .
C28 C 0.26943(19) -0.0815(7) 0.4915(3) 0.0573(16) Uani 1 1 d . . .
C29 C 0.3071(2) -0.1083(9) 0.5244(3) 0.079(2) Uani 1 1 d . . .
H29A H 0.3138 -0.1261 0.5579 0.094 Uiso 1 1 calc R . .
C30 C 0.3344(2) -0.1094(9) 0.5086(4) 0.081(3) Uani 1 1 d . . .
H30A H 0.3598 -0.1273 0.5314 0.097 Uiso 1 1 calc R . .
C31 C 0.1865(2) -0.0703(7) 0.5071(3) 0.0564(16) Uani 1 1 d . . .
C32 C 0.1488(2) -0.0400(8) 0.4787(3) 0.067(2) Uani 1 1 d . . .
H32A H 0.1395 -0.0205 0.4447 0.080 Uiso 1 1 calc R . .
C33 C 0.1247(2) -0.0383(7) 0.5005(3) 0.0613(17) Uani 1 1 d . . .
H33A H 0.0988 -0.0185 0.4809 0.074 Uiso 1 1 calc R . .
C34 C 0.13728(18) -0.0643(6) 0.5490(2) 0.0514(14) Uani 1 1 d . . .
C35 C 0.17510(19) -0.0954(8) 0.5778(3) 0.0631(18) Uani 1 1 d . . .
H35A H 0.1845 -0.1128 0.6120 0.076 Uiso 1 1 calc R . .
C36 C 0.1985(2) -0.1002(8) 0.5557(3) 0.067(2) Uani 1 1 d . . .
H36A H 0.2239 -0.1252 0.5749 0.080 Uiso 1 1 calc R . .
C37 C 0.2126(2) 0.2718(8) 0.7823(3) 0.0620(18) Uani 1 1 d . . .
H37A H 0.2281 0.2911 0.7671 0.074 Uiso 1 1 calc R . .
C38 C 0.2276(3) 0.2846(9) 0.8322(3) 0.079(3) Uani 1 1 d . . .
H38A H 0.2528 0.3115 0.8510 0.095 Uiso 1 1 calc R . .
C39 C 0.2053(2) 0.2577(8) 0.8550(3) 0.069(2) Uani 1 1 d . . .
H39A H 0.2153 0.2650 0.8898 0.082 Uiso 1 1 calc R . .
C40 C 0.1684(2) 0.2201(6) 0.8267(3) 0.0537(15) Uani 1 1 d . . .
C41 C 0.1439(3) 0.1888(6) 0.8467(3) 0.0609(19) Uani 1 1 d . . .
H41A H 0.1521 0.2002 0.8811 0.073 Uiso 1 1 calc R . .
C42 C 0.1093(2) 0.1433(7) 0.8190(3) 0.065(2) Uani 1 1 d . . .
H42A H 0.0936 0.1228 0.8339 0.078 Uiso 1 1 calc R . .
C43 C 0.09608(19) 0.1257(7) 0.7672(3) 0.0561(17) Uani 1 1 d . . .
C44 C 0.0606(2) 0.0758(7) 0.7365(3) 0.0636(19) Uani 1 1 d . . .
H44A H 0.0441 0.0552 0.7501 0.076 Uiso 1 1 calc R . .
C45 C 0.0494(2) 0.0563(7) 0.6873(3) 0.065(2) Uani 1 1 d . . .
H45A H 0.0255 0.0209 0.6667 0.078 Uiso 1 1 calc R . .
C46 C 0.07451(18) 0.0907(6) 0.6680(3) 0.0553(16) Uani 1 1 d . . .
H46A H 0.0667 0.0800 0.6337 0.066 Uiso 1 1 calc R . .
C47 C 0.15595(18) 0.2054(5) 0.7754(2) 0.0434(13) Uani 1 1 d . . .
C48 C 0.11912(17) 0.1561(5) 0.7455(2) 0.0421(12) Uani 1 1 d . . .
C49 C 0.24950(18) 0.1201(6) 0.7009(3) 0.0552(16) Uani 1 1 d . . .
H49A H 0.2483 0.1055 0.7310 0.066 Uiso 1 1 calc R . .
C50 C 0.28365(18) 0.0988(6) 0.6996(3) 0.0614(18) Uani 1 1 d . . .
H50A H 0.3052 0.0716 0.7283 0.074 Uiso 1 1 calc R . .
C51 C 0.2856(2) 0.1178(7) 0.6565(3) 0.068(2) Uani 1 1 d . . .
H51A H 0.3084 0.1018 0.6547 0.082 Uiso 1 1 calc R . .
C52 C 0.2546(2) 0.1603(7) 0.6158(3) 0.0614(18) Uani 1 1 d . . .
C53 C 0.2533(3) 0.1808(10) 0.5681(4) 0.089(3) Uani 1 1 d . . .
H53A H 0.2753 0.1664 0.5640 0.107 Uiso 1 1 calc R . .
C54 C 0.2223(3) 0.2190(10) 0.5302(4) 0.087(3) Uani 1 1 d . . .
H54A H 0.2228 0.2317 0.4995 0.104 Uiso 1 1 calc R . .
C55 C 0.1882(3) 0.2423(8) 0.5330(3) 0.075(2) Uani 1 1 d . . .
C56 C 0.1546(3) 0.2815(9) 0.4926(4) 0.080(2) Uani 1 1 d . . .
H56A H 0.1546 0.2964 0.4618 0.096 Uiso 1 1 calc R . .
C57 C 0.1230(3) 0.2981(7) 0.4967(3) 0.080(3) Uani 1 1 d . . .
H57A H 0.1004 0.3232 0.4692 0.096 Uiso 1 1 calc R . .
C58 C 0.1243(2) 0.2768(7) 0.5439(3) 0.0662(19) Uani 1 1 d . . .
H58A H 0.1019 0.2878 0.5473 0.079 Uiso 1 1 calc R . .
C59 C 0.2207(2) 0.1819(5) 0.6199(3) 0.0484(15) Uani 1 1 d . . .
C60 C 0.1872(2) 0.2247(6) 0.5780(3) 0.0537(16) Uani 1 1 d . . .
O2W O 0.1435(5) 0.5777(18) 0.8875(7) 0.270(8) Uiso 1 1 d . . .

loop_
_atom_site_aniso_label
_atom_site_aniso_U_11
_atom_site_aniso_U_22
_atom_site_aniso_U_33
_atom_site_aniso_U_23
_atom_site_aniso_U_13
_atom_site_aniso_U_12
Ho1 0.03260(17) 0.03222(17) 0.03782(17) -0.00232(8) 0.01641(12) 0.00002(8)
S1 0.0376(7) 0.0347(7) 0.0574(8) 0.0052(6) 0.0232(6) 0.0052(5)
S2 0.0364(7) 0.0475(8) 0.0544(8) 0.0027(7) 0.0184(6) 0.0066(6)
S3 0.0407(7) 0.0468(9) 0.0557(9) -0.0164(7) 0.0162(7) -0.0061(6)
O1W 0.044(2) 0.038(2) 0.065(3) -0.0056(19) 0.025(2) -0.0062(17)
O1 0.047(2) 0.048(2) 0.069(3) 0.017(2) 0.029(2) 0.0096(19)
O2 0.037(2) 0.062(3) 0.060(3) 0.007(2) 0.015(2) -0.0002(19)
O3 0.072(3) 0.048(3) 0.090(4) -0.006(2) 0.055(3) 0.003(2)
O3W 0.106(6) 0.181(9) 0.109(6) -0.044(6) -0.014(5) 0.066(6)
O4 0.045(2) 0.043(2) 0.065(3) 0.011(2) 0.030(2) 0.0124(18)
O4W 0.070(3) 0.041(3) 0.098(5) -0.001(2) 0.036(3) 0.005(2)
O5 0.048(3) 0.096(4) 0.070(3) -0.020(3) 0.020(3) -0.010(3)
O6 0.066(3) 0.050(3) 0.078(3) 0.018(2) 0.035(3) 0.019(2)
O7 0.059(3) 0.048(3) 0.062(3) -0.018(2) 0.027(2) -0.014(2)
O8 0.040(2) 0.095(4) 0.072(3) -0.034(3) 0.011(2) 0.001(2)
O9 0.088(4) 0.046(3) 0.103(5) 0.006(3) 0.057(4) -0.004(3)
N1 0.092(6) 0.140(8) 0.120(7) 0.000(7) 0.077(6) -0.032(6)
N2 0.069(5) 0.077(5) 0.100(6) 0.016(4) 0.019(5) -0.004(4)
N3 0.099(6) 0.069(4) 0.071(5) 0.014(4) 0.031(4) -0.011(4)
N4 0.093(6) 0.099(6) 0.071(5) 0.022(4) 0.036(4) -0.013(4)
N5 0.051(3) 0.055(3) 0.070(4) 0.012(3) 0.031(3) 0.007(3)
N6 0.056(3) 0.060(4) 0.063(3) 0.006(3) 0.028(3) -0.002(3)
N7 0.093(5) 0.090(6) 0.115(6) -0.018(5) 0.076(5) -0.016(4)
N8 0.062(4) 0.059(4) 0.068(4) 0.008(3) 0.031(3) 0.002(3)
N9 0.062(4) 0.061(4) 0.057(3) 0.002(3) 0.026(3) 0.006(3)
N10 0.045(3) 0.044(3) 0.042(3) -0.003(2) 0.016(2) -0.008(2)
N11 0.035(2) 0.044(3) 0.050(3) -0.001(2) 0.017(2) 0.001(2)
N12 0.049(3) 0.034(2) 0.062(3) -0.003(2) 0.032(3) -0.001(2)
N13 0.058(3) 0.045(3) 0.050(3) -0.001(2) 0.025(3) 0.009(2)
C1 0.060(4) 0.082(5) 0.077(5) 0.014(5) 0.040(4) -0.009(4)
C2 0.064(5) 0.096(7) 0.096(7) 0.002(5) 0.037(5) -0.025(5)
C3 0.080(6) 0.108(8) 0.074(6) -0.002(5) 0.040(5) -0.018(5)
C4 0.056(4) 0.095(6) 0.072(5) 0.028(4) 0.039(4) 0.011(4)
C5 0.056(4) 0.106(7) 0.081(6) 0.014(5) 0.031(4) -0.022(5)
C6 0.081(6) 0.121(8) 0.073(6) -0.001(6) 0.038(5) -0.038(6)
C7 0.088(6) 0.058(4) 0.088(6) 0.023(4) 0.061(5) 0.019(4)
C8 0.051(4) 0.041(4) 0.131(9) 0.008(4) 0.042(5) 0.001(3)
C9 0.053(4) 0.038(3) 0.087(5) -0.002(3) 0.033(4) -0.004(3)
C10 0.044(3) 0.036(3) 0.063(4) 0.004(3) 0.029(3) 0.006(2)
C11 0.068(4) 0.054(4) 0.065(4) 0.006(3) 0.040(4) 0.009(3)
C12 0.084(5) 0.064(5) 0.082(6) 0.016(4) 0.053(5) 0.017(4)
C13 0.051(4) 0.081(5) 0.057(4) 0.014(4) 0.021(3) -0.004(4)
C14 0.059(4) 0.058(4) 0.073(5) 0.015(4) 0.028(4) 0.001(3)
C15 0.063(4) 0.052(4) 0.086(6) 0.006(4) 0.036(4) 0.000(3)
C16 0.043(3) 0.058(4) 0.060(4) 0.011(3) 0.024(3) 0.002(3)
C17 0.077(5) 0.066(5) 0.069(5) 0.008(4) 0.035(4) -0.019(4)
C18 0.095(6) 0.068(5) 0.066(5) -0.004(4) 0.034(5) -0.025(4)
C19 0.054(3) 0.038(3) 0.066(4) 0.000(3) 0.033(3) 0.003(2)
C20 0.048(3) 0.057(4) 0.074(5) -0.001(3) 0.034(3) -0.001(3)
C21 0.035(3) 0.065(4) 0.059(4) 0.001(3) 0.020(3) 0.001(3)
C22 0.036(3) 0.043(3) 0.060(4) -0.003(3) 0.018(3) 0.006(2)
C23 0.051(3) 0.065(4) 0.059(4) -0.007(3) 0.026(3) -0.017(3)
C24 0.060(4) 0.071(5) 0.068(5) -0.014(4) 0.032(4) -0.018(4)
C25 0.076(5) 0.058(4) 0.081(5) -0.012(4) 0.048(4) -0.013(4)
C26 0.089(6) 0.085(6) 0.056(4) -0.011(4) 0.043(4) -0.009(5)
C27 0.064(4) 0.067(5) 0.053(4) -0.002(3) 0.025(3) 0.002(3)
C28 0.058(4) 0.053(4) 0.064(4) 0.006(3) 0.032(3) 0.003(3)
C29 0.078(5) 0.083(6) 0.075(5) 0.025(5) 0.036(5) 0.012(4)
C30 0.051(4) 0.099(7) 0.086(6) 0.020(5) 0.026(4) 0.004(4)
C31 0.062(4) 0.053(4) 0.055(4) 0.004(3) 0.027(3) 0.006(3)
C32 0.060(4) 0.089(6) 0.041(3) 0.002(3) 0.013(3) 0.013(4)
C33 0.048(3) 0.071(5) 0.057(4) -0.002(3) 0.017(3) 0.008(3)
C34 0.047(3) 0.053(4) 0.048(3) -0.011(3) 0.017(3) 0.004(3)
C35 0.049(4) 0.078(5) 0.051(4) 0.010(3) 0.014(3) 0.008(3)
C36 0.045(4) 0.084(6) 0.063(4) 0.019(4) 0.018(3) 0.014(3)
C37 0.055(4) 0.082(5) 0.051(4) -0.013(4) 0.026(3) -0.018(4)
C38 0.066(5) 0.113(7) 0.049(4) -0.022(4) 0.019(4) -0.022(5)
C39 0.086(5) 0.066(5) 0.042(4) -0.012(3) 0.019(4) -0.002(4)
C40 0.069(4) 0.045(3) 0.050(4) -0.001(3) 0.030(3) 0.003(3)
C41 0.086(6) 0.053(4) 0.057(4) 0.003(3) 0.045(4) 0.008(3)
C42 0.093(6) 0.053(4) 0.079(5) 0.011(4) 0.066(5) 0.020(4)
C43 0.054(4) 0.058(4) 0.069(4) 0.019(3) 0.039(3) 0.013(3)
C44 0.057(4) 0.051(4) 0.095(6) 0.010(4) 0.045(4) 0.002(3)
C45 0.043(3) 0.058(4) 0.096(6) -0.006(4) 0.034(4) -0.005(3)
C46 0.049(3) 0.052(4) 0.069(4) -0.006(3) 0.031(3) -0.004(3)
C47 0.049(3) 0.037(3) 0.044(3) -0.002(2) 0.021(3) 0.007(2)
C48 0.046(3) 0.031(3) 0.053(3) 0.005(2) 0.026(3) 0.007(2)
C49 0.046(3) 0.045(3) 0.072(4) -0.002(3) 0.024(3) -0.002(3)
C50 0.043(3) 0.053(4) 0.093(5) -0.001(4) 0.035(4) -0.001(3)
C51 0.050(4) 0.060(4) 0.108(6) -0.015(4) 0.048(4) -0.005(3)
C52 0.067(4) 0.053(4) 0.086(5) -0.009(4) 0.054(4) -0.010(3)
C53 0.086(7) 0.114(9) 0.105(8) -0.006(6) 0.075(7) -0.014(5)
C54 0.098(7) 0.110(8) 0.086(7) 0.004(6) 0.071(6) -0.009(6)
C55 0.100(6) 0.069(5) 0.074(5) 0.014(4) 0.055(5) -0.002(5)
C56 0.108(7) 0.081(6) 0.062(5) 0.008(4) 0.047(5) 0.003(5)
C57 0.107(7) 0.066(5) 0.057(5) 0.007(4) 0.028(5) 0.027(5)
C58 0.076(5) 0.064(4) 0.049(4) 0.005(3) 0.020(4) 0.018(4)
C59 0.054(4) 0.041(3) 0.061(4) -0.003(3) 0.035(3) -0.008(2)
C60 0.071(4) 0.043(3) 0.063(4) -0.001(3) 0.044(4) -0.010(3)

loop_
_atom_type_symbol
_atom_type_description
_atom_type_scat_dispersion_real
_atom_type_scat_dispersion_imag
_atom_type_scat_source
C C 0.0033 0.0016 'International Tables Vol C Tables 4.2.6.8 and 6.1.1.4'
H H 0.0000 0.0000 'International Tables Vol C Tables 4.2.6.8 and 6.1.1.4'
N N 0.0061 0.0033 'International Tables Vol C Tables 4.2.6.8 and 6.1.1.4'
O O 0.0106 0.0060 'International Tables Vol C Tables 4.2.6.8 and 6.1.1.4'
S S 0.1246 0.1234 'International Tables Vol C Tables 4.2.6.8 and 6.1.1.4'
Ho Ho -0.2175 4.6783 'International Tables Vol C Tables 4.2.6.8 and 6.1.1.4'

loop_
_geom_angle_atom_site_label_1
_geom_angle_atom_site_label_2
_geom_angle_atom_site_label_3
_geom_angle
_geom_angle_site_symmetry_1
_geom_angle_site_symmetry_3
_geom_angle_publ_flag
O4 Ho1 O7 96.31(18) . . ?
O4 Ho1 O1 154.21(15) . . ?
O7 Ho1 O1 80.09(18) . . ?
O4 Ho1 O1W 71.45(16) . . ?
O7 Ho1 O1W 147.53(17) . . ?
O1 Ho1 O1W 123.71(16) . . ?
O4 Ho1 N10 94.69(17) . . ?
O7 Ho1 N10 136.67(17) . . ?
O1 Ho1 N10 72.24(18) . . ?
O1W Ho1 N10 75.39(16) . . ?
O4 Ho1 N13 79.59(17) . . ?
O7 Ho1 N13 72.36(19) . . ?
O1 Ho1 N13 122.47(17) . . ?
O1W Ho1 N13 75.82(17) . . ?
N10 Ho1 N13 150.97(19) . . ?
O4 Ho1 N12 132.46(16) . . ?
O7 Ho1 N12 101.85(17) . . ?
O1 Ho1 N12 72.86(16) . . ?
O1W Ho1 N12 69.75(15) . . ?
N10 Ho1 N12 101.02(17) . . ?
N13 Ho1 N12 65.17(18) . . ?
O4 Ho1 N11 76.15(16) . . ?
O7 Ho1 N11 77.02(17) . . ?
O1 Ho1 N11 78.17(15) . . ?
O1W Ho1 N11 125.84(16) . . ?
N10 Ho1 N11 65.26(16) . . ?
N13 Ho1 N11 138.17(17) . . ?
N12 Ho1 N11 150.70(17) . . ?
O3 S1 O2 113.7(3) . . ?
O3 S1 O1 110.6(3) . . ?
O2 S1 O1 111.6(3) . . ?
O3 S1 C10 109.3(3) . . ?
O2 S1 C10 105.8(3) . . ?
O1 S1 C10 105.3(3) . . ?
O6 S2 O5 115.6(4) . . ?
O6 S2 O4 110.3(3) . . ?
O5 S2 O4 111.5(3) . . ?
O6 S2 C22 106.4(3) . . ?
O5 S2 C22 108.0(3) . . ?
O4 S2 C22 104.2(3) . . ?
O9 S3 O8 114.6(4) . . ?
O9 S3 O7 111.8(4) . . ?
O8 S3 O7 109.6(3) . . ?
O9 S3 C34 108.5(3) . . ?
O8 S3 C34 106.8(3) . . ?
O7 S3 C34 105.0(3) . . ?
S1 O1 Ho1 171.5(3) . . ?
S2 O4 Ho1 160.4(3) . . ?
S3 O7 Ho1 158.6(3) . . ?
N3 N2 C4 107.5(9) . . ?
N2 N3 C7 108.8(9) . . ?
N6 N5 C16 115.5(6) . . ?
N5 N6 C19 112.4(6) . . ?
N9 N8 C28 117.1(6) . . ?
N8 N9 C31 113.6(6) . . ?
C37 N10 C47 117.4(6) . . ?
C37 N10 Ho1 121.2(4) . . ?
C47 N10 Ho1 121.0(4) . . ?
C46 N11 C48 118.5(5) . . ?
C46 N11 Ho1 124.2(4) . . ?
C48 N11 Ho1 117.3(4) . . ?
C49 N12 C59 118.0(6) . . ?
C49 N12 Ho1 123.2(4) . . ?
C59 N12 Ho1 118.8(4) . . ?
C58 N13 C60 118.8(7) . . ?
C58 N13 Ho1 121.8(5) . . ?
C60 N13 Ho1 119.2(4) . . ?
C2 C1 N1 123.5(9) . . ?
C2 C1 C6 117.5(8) . . ?
N1 C1 C6 119.1(9) . . ?
C1 C2 C3 122.7(9) . . ?
C4 C3 C2 119.6(10) . . ?
C5 C4 C3 118.8(8) . . ?
C5 C4 N2 128.4(8) . . ?
C3 C4 N2 112.8(9) . . ?
C4 C5 C6 120.7(8) . . ?
C5 C6 C1 120.8(10) . . ?
C12 C7 C8 121.7(7) . . ?
C12 C7 N3 113.5(8) . . ?
C8 C7 N3 124.6(9) . . ?
C7 C8 C9 120.1(8) . . ?
C10 C9 C8 117.0(8) . . ?
C11 C10 C9 120.5(6) . . ?
C11 C10 S1 119.7(5) . . ?
C9 C10 S1 119.8(6) . . ?
C12 C11 C10 121.2(8) . . ?
C7 C12 C11 119.6(8) . . ?
N4 C13 C14 122.2(8) . . ?
N4 C13 C18 120.8(9) . . ?
C14 C13 C18 117.0(7) . . ?
C15 C14 C13 120.4(7) . . ?
C14 C15 C16 122.6(8) . . ?
C15 C16 C17 117.7(7) . . ?
C15 C16 N5 116.5(7) . . ?
C17 C16 N5 125.6(7) . . ?
C18 C17 C16 120.8(7) . . ?
C17 C18 C13 121.3(8) . . ?
C24 C19 C20 120.1(7) . . ?
C24 C19 N6 116.2(6) . . ?
C20 C19 N6 123.7(6) . . ?
C21 C20 C19 120.6(6) . . ?
C20 C21 C22 119.1(6) . . ?
C23 C22 C21 119.9(6) . . ?
C23 C22 S2 120.3(5) . . ?
C21 C22 S2 119.7(5) . . ?
C22 C23 C24 121.1(6) . . ?
C23 C24 C19 119.1(7) . . ?
C26 C25 N7 122.8(8) . . ?
C26 C25 C30 118.1(7) . . ?
N7 C25 C30 119.1(8) . . ?
C27 C26 C25 121.7(7) . . ?
C26 C27 C28 120.8(7) . . ?
C27 C28 N8 126.4(7) . . ?
C27 C28 C29 118.3(7) . . ?
N8 C28 C29 115.3(7) . . ?
C30 C29 C28 120.9(8) . . ?
C29 C30 C25 120.2(8) . . ?
C36 C31 C32 118.2(7) . . ?
C36 C31 N9 124.7(6) . . ?
C32 C31 N9 117.1(6) . . ?
C31 C32 C33 119.5(7) . . ?
C34 C33 C32 121.3(7) . . ?
C33 C34 C35 119.6(7) . . ?
C33 C34 S3 122.2(5) . . ?
C35 C34 S3 118.2(5) . . ?
C36 C35 C34 118.7(7) . . ?
C35 C36 C31 122.6(7) . . ?
N10 C37 C38 124.4(7) . . ?
C37 C38 C39 118.7(8) . . ?
C38 C39 C40 119.6(7) . . ?
C39 C40 C41 123.6(7) . . ?
C39 C40 C47 117.2(7) . . ?
C41 C40 C47 119.0(7) . . ?
C42 C41 C40 122.4(7) . . ?
C41 C42 C43 120.0(6) . . ?
C48 C43 C44 117.3(7) . . ?
C48 C43 C42 119.9(7) . . ?
C44 C43 C42 122.8(6) . . ?
C45 C44 C43 121.2(6) . . ?
C44 C45 C46 117.9(7) . . ?
N11 C46 C45 122.6(7) . . ?
N10 C47 C40 122.6(6) . . ?
N10 C47 C48 118.3(5) . . ?
C40 C47 C48 119.1(6) . . ?
N11 C48 C43 122.4(6) . . ?
N11 C48 C47 118.0(5) . . ?
C43 C48 C47 119.5(6) . . ?
N12 C49 C50 123.2(7) . . ?
C51 C50 C49 118.9(7) . . ?
C50 C51 C52 119.8(6) . . ?
C51 C52 C59 118.4(7) . . ?
C51 C52 C53 124.4(7) . . ?
C59 C52 C53 117.2(8) . . ?
C54 C53 C52 121.4(8) . . ?
C53 C54 C55 123.0(9) . . ?
C60 C55 C56 117.1(8) . . ?
C60 C55 C54 119.1(9) . . ?
C56 C55 C54 123.8(9) . . ?
C57 C56 C55 121.5(9) . . ?
C56 C57 C58 117.9(9) . . ?
N13 C58 C57 122.5(8) . . ?
N12 C59 C52 121.6(7) . . ?
N12 C59 C60 117.9(6) . . ?
C52 C59 C60 120.4(7) . . ?
N13 C60 C55 122.2(8) . . ?
N13 C60 C59 118.8(6) . . ?
C55 C60 C59 119.0(7) . . ?

loop_
_geom_bond_atom_site_label_1
_geom_bond_atom_site_label_2
_geom_bond_distance
_geom_bond_site_symmetry_2
_geom_bond_publ_flag
Ho1 O4 2.266(4) . ?
Ho1 O7 2.265(4) . ?
Ho1 O1 2.303(4) . ?
Ho1 O1W 2.396(4) . ?
Ho1 N10 2.492(5) . ?
Ho1 N13 2.513(6) . ?
Ho1 N12 2.547(5) . ?
Ho1 N11 2.560(5) . ?
S1 O3 1.438(5) . ?
S1 O2 1.452(5) . ?
S1 O1 1.456(4) . ?
S1 C10 1.767(6) . ?
S2 O6 1.442(5) . ?
S2 O5 1.444(5) . ?
S2 O4 1.481(4) . ?
S2 C22 1.766(7) . ?
S3 O9 1.433(6) . ?
S3 O8 1.439(5) . ?
S3 O7 1.475(5) . ?
S3 C34 1.787(7) . ?
N1 C1 1.381(10) . ?
N2 N3 1.171(10) . ?
N2 C4 1.514(12) . ?
N3 C7 1.496(11) . ?
N4 C13 1.352(11) . ?
N5 N6 1.271(8) . ?
N5 C16 1.406(9) . ?
N6 C19 1.438(9) . ?
N7 C25 1.384(9) . ?
N8 N9 1.248(8) . ?
N8 C28 1.403(8) . ?
N9 C31 1.418(9) . ?
N10 C37 1.326(8) . ?
N10 C47 1.347(8) . ?
N11 C46 1.322(8) . ?
N11 C48 1.385(8) . ?
N12 C49 1.332(9) . ?
N12 C59 1.347(9) . ?
N13 C58 1.322(9) . ?
N13 C60 1.356(8) . ?
C1 C2 1.331(14) . ?
C1 C6 1.398(12) . ?
C2 C3 1.397(13) . ?
C3 C4 1.373(13) . ?
C4 C5 1.363(13) . ?
C5 C6 1.385(12) . ?
C7 C12 1.330(13) . ?
C7 C8 1.401(14) . ?
C8 C9 1.412(11) . ?
C9 C10 1.402(9) . ?
C10 C11 1.383(10) . ?
C11 C12 1.378(10) . ?
C13 C14 1.396(12) . ?
C13 C18 1.421(11) . ?
C14 C15 1.376(11) . ?
C15 C16 1.384(10) . ?
C16 C17 1.387(12) . ?
C17 C18 1.381(11) . ?
C19 C24 1.387(9) . ?
C19 C20 1.395(10) . ?
C20 C21 1.371(10) . ?
C21 C22 1.406(8) . ?
C22 C23 1.373(9) . ?
C23 C24 1.381(10) . ?
C25 C26 1.379(12) . ?
C25 C30 1.405(12) . ?
C26 C27 1.367(10) . ?
C27 C28 1.381(10) . ?
C28 C29 1.403(11) . ?
C29 C30 1.372(11) . ?
C31 C36 1.373(10) . ?
C31 C32 1.389(10) . ?
C32 C33 1.392(10) . ?
C33 C34 1.355(10) . ?
C34 C35 1.395(9) . ?
C35 C36 1.371(10) . ?
C37 C38 1.362(11) . ?
C38 C39 1.381(12) . ?
C39 C40 1.386(11) . ?
C40 C41 1.404(10) . ?
C40 C47 1.415(9) . ?
C41 C42 1.340(12) . ?
C42 C43 1.429(11) . ?
C43 C48 1.391(8) . ?
C43 C44 1.401(11) . ?
C44 C45 1.369(12) . ?
C45 C46 1.423(9) . ?
C47 C48 1.434(9) . ?
C49 C50 1.397(9) . ?
C50 C51 1.363(11) . ?
C51 C52 1.371(12) . ?
C52 C59 1.428(9) . ?
C52 C53 1.446(13) . ?
C53 C54 1.315(15) . ?
C54 C55 1.420(13) . ?
C55 C60 1.399(10) . ?
C55 C56 1.409(13) . ?
C56 C57 1.331(14) . ?
C57 C58 1.433(12) . ?
C59 C60 1.441(10) . ?
